data_1557464
loop_
_publ_author_name
'Hauge, Sverre'
'Maroy, Kjartan'

_publ_section_title
;
 Syntheses and Crystal Structures of Phenyltrimethylammonium Salts of
 Hexabromoselenate(IV), [C6H5(CH3)3N]2[SeBr6], and
 catena-poly[(Di-mu-bromobis{tetrabromotellurate(IV)})-mu-bromine],
 [C6H5(CH3)3N]2n[Se2Br10.Br2]n
;
_journal_name_full 'Acta Chemica Scandinavica'
_journal_page_first 399
_journal_page_last 404
_journal_paper_doi 10.3891/acta.chem.scand.50-0399
_journal_volume 50
_journal_year 1996
_chemical_formula_sum 'C18 H28 Br12 N2 Se2'
_chemical_formula_weight 1389.3
_chemical_name_common
;
catena-poly[(Di-mu-bromobis{tetrabromotellurate(IV)})-mu-bromine], 
[C6H5(CH3)3N]2n[Se2Br10.Br2]n
;
_space_group_IT_number 2
_space_group_name_Hall '-P 1'
_space_group_name_H-M_alt 'P -1'
_symmetry_cell_setting triclinic
_symmetry_Int_Tables_number 2
_symmetry_space_group_name_Hall '-P 1'
_symmetry_space_group_name_H-M 'P -1'
_cell_angle_alpha 94.74(1)
_cell_angle_beta 101.87(2)
_cell_angle_gamma 90.47(2)
_cell_formula_units_Z 1
_cell_length_a 8.698(1)
_cell_length_b 8.931(1)
_cell_length_c 11.563(1)
_cell_volume 875.73(17)
_diffrn_ambient_temperature 293
_diffrn_radiation_probe x-ray
_diffrn_radiation_type MoK\a
_diffrn_radiation_wavelength 0.71069
_exptl_absorpt_coefficient_mu 15.67
_exptl_crystal_density_diffrn 2.634
_exptl_crystal_F_000 638
_refine_ls_goodness_of_fit_ref 1.40
_refine_ls_number_parameters 154
_refine_ls_number_reflns 1573
_refine_ls_R_factor_gt 0.060
_refine_ls_wR_factor_gt 0.046
_cod_data_source_file Acta-Chem-Scand-1996-50-399-2.cif
_cod_data_source_block 1
_cod_original_cell_volume 875.7
_cod_database_code 1557464

loop_
_space_group_symop_id
_space_group_symop_operation_xyz
1 x,y,z
2 -x,-y,-z

loop_
_atom_site_label
_atom_site_type_symbol
_atom_site_thermal_displace_type
_atom_site_fract_x
_atom_site_fract_y
_atom_site_fract_z
_atom_site_occupancy
_atom_site_U_iso_or_equiv
_atom_site_calc_flag
_atom_site_refinement_flags
_atom_site_disorder_assembly
_atom_site_disorder_group
Br1 Br Uiso 0.1077(2) 0.49001(19) 0.15469(18) 1.000 0.0426(6) . . . .
Br2 Br Uiso 0.4795(2) 0.4865(2) 0.35122(16) 1.000 0.0474(6) . . . .
Br3 Br Uiso 0.3808(2) 0.77651(18) 0.15227(16) 1.000 0.0374(5) . . . .
Br4 Br Uiso 0.3722(2) 0.19967(19) 0.11754(17) 1.000 0.0476(6) . . . .
Br5 Br Uiso 0.2975(2) 0.49125(18) -0.10635(16) 1.000 0.0307(5) . . . .
Se Se Uiso 0.3770(2) 0.48752(18) 0.13995(15) 1.000 0.0241(5) . . . .
Br6 Br Uiso 0.4633(2) 0.9296(2) 0.40836(19) 1.000 0.0517(6) . . . .
N N Uiso 0.1049(15) 0.9654(13) 0.7754(11) 1.000 0.034(4) . . . .
C1 C Uiso 0.132(3) 0.881(2) 0.8796(17) 1.000 0.101(10) . . . .
C2 C Uiso 0.243(2) 1.059(2) 0.775(2) 1.000 0.085(8) . . . .
C3 C Uiso -0.016(2) 1.076(2) 0.793(2) 1.000 0.090(9) . . . .
C4 C Uiso 0.0552(17) 0.8644(16) 0.6670(16) 1.000 0.036(5) . . . .
C5 C Uiso -0.097(2) 0.821(2) 0.6264(18) 1.000 0.072(8) . . . .
C6 C Uiso -0.150(2) 0.727(2) 0.5233(17) 1.000 0.066(8) . . . .
C7 C Uiso -0.040(2) 0.6763(19) 0.4642(17) 1.000 0.057(6) . . . .
C8 C Uiso 0.116(2) 0.7119(19) 0.4982(17) 1.000 0.067(8) . . . .
C9 C Uiso 0.165(2) 0.8064(19) 0.6023(17) 1.000 0.053(6) . . . .

loop_
_atom_type_symbol
_atom_type_description
_atom_type_scat_dispersion_real
_atom_type_scat_dispersion_imag
_atom_type_scat_source
C C 0.0033 0.0016 ' International Tables Vol C Tables 4.2.6.8 and 6.1.1.4'
Br Br -0.2901 2.4595 ' International Tables Vol C Tables 4.2.6.8 and 6.1.1.4'
N N 0.0061 0.0033 ' International Tables Vol C Tables 4.2.6.8 and 6.1.1.4'
Se Se -0.0929 2.2259 ' International Tables Vol C Tables 4.2.6.8 and 6.1.1.4'

loop_
_geom_angle_atom_site_label_1
_geom_angle_atom_site_label_2
_geom_angle_atom_site_label_3
_geom_angle
_geom_angle_site_symmetry_1
_geom_angle_site_symmetry_2
_geom_angle_site_symmetry_3
_geom_angle_publ_flag
Br1 Se Br3 89.21(8) . . . yes
Br1 Se Br4 91.31(8) . . . yes
Br1 Se Br5 91.79(8) . . . yes
Br2 Se Br3 92.10(8) . . . yes
Br2 Se Br4 90.38(8) . . . yes
Br2 Se Br5 172.92(10) . . . yes
Br3 Se Br4 177.41(10) . . . yes
Br3 Se Br5 87.46(7) . . . yes
Br4 Se Br5 89.99(7) . . . yes
Br1 Se Br2 95.28(9) . . . yes
C1 N C3 105.9(15) . . . yes
C1 N C4 110.7(12) . . . yes
C2 N C4 113.7(13) . . . yes
C3 N C4 112.5(13) . . . yes
C2 N C3 103.5(12) . . . yes
C1 N C2 110.1(15) . . . yes
C5 C4 C9 117.2(16) . . . no
N C4 C5 121.6(15) . . . yes
N C4 C9 121.1(14) . . . yes
C4 C5 C6 123.7(17) . . . no
C5 C6 C7 116.5(17) . . . no
C6 C7 C8 124.4(18) . . . no
C7 C8 C9 117.5(17) . . . no
C4 C9 C8 120.6(16) . . . no

loop_
_geom_bond_atom_site_label_1
_geom_bond_atom_site_label_2
_geom_bond_distance
_geom_bond_site_symmetry_1
_geom_bond_site_symmetry_2
_geom_bond_publ_flag
Br1 Se 2.383(3) . . yes
Br2 Se 2.423(2) . . yes
Br3 Se 2.573(2) . . yes
Br4 Se 2.562(2) . . yes
Br5 Se 2.792(2) . . yes
Br6 Br6 2.339(3) . 2_676 yes
N C3 1.48(2) . . yes
N C2 1.46(2) . . yes
N C1 1.45(2) . . yes
N C4 1.47(2) . . yes
C4 C9 1.41(2) . . no
C4 C5 1.35(2) . . no
C5 C6 1.39(3) . . no
C6 C7 1.35(3) . . no
C7 C8 1.36(3) . . no
C8 C9 1.40(3) . . no

loop_
_geom_torsion_atom_site_label_1
_geom_torsion_atom_site_label_2
_geom_torsion_atom_site_label_3
_geom_torsion_atom_site_label_4
_geom_torsion
_geom_torsion_site_symmetry_1
_geom_torsion_site_symmetry_2
_geom_torsion_site_symmetry_3
_geom_torsion_site_symmetry_4
_geom_torsion_publ_flag
C1 N C4 C5 85(2) . . . . no
C1 N C4 C9 -94(2) . . . . no
C2 N C4 C5 -150.3(16) . . . . no
C2 N C4 C9 31(2) . . . . no
C3 N C4 C5 -33(2) . . . . no
C3 N C4 C9 148.2(16) . . . . no
N C4 C5 C6 179.2(16) . . . . no
C9 C4 C5 C6 -2(3) . . . . no
N C4 C9 C8 -179.1(15) . . . . no
C5 C4 C9 C8 2(2) . . . . no
C4 C5 C6 C7 1(3) . . . . no
C5 C6 C7 C8 -1(3) . . . . no
C6 C7 C8 C9 1(3) . . . . no
C7 C8 C9 C4 -1(3) . . . . no
